data_7714597
loop_
_publ_author_name
'Jiang, Jiang'
'Li, Zi-Wei'
'Zhang, Zhi-Zhuan'
'Tan, Bin'
'Wu, Zhao-Feng'
'Huang, Xiao-Ying'

_publ_section_title
;
 The {Cu<sub>2</sub>I<sub>2</sub>} cluster bearing metal organic
 frameworks: crystal structures and fluorescence detecting performances
 towards cysteine and explosive molecules.
;
_journal_issue 2
_journal_name_full 'Dalton transactions (Cambridge, England : 2003)'
_journal_page_first 706
_journal_page_last 714
_journal_paper_doi 10.1039/d3dt03363e
_journal_volume 53
_journal_year 2024
_chemical_formula_sum 'C68 H66 Cu4 I4 K N13 O24 Sr4'
_chemical_formula_weight 2600.67
_space_group_crystal_system orthorhombic
_space_group_IT_number 58
_space_group_name_Hall '-P 2 2n'
_space_group_name_H-M_alt 'P n n m'
_atom_sites_solution_hydrogens mixed
_audit_creation_method SHELXL-2018/3
_audit_update_record
;
2023-04-30 deposited with the CCDC.	2023-11-30 downloaded from the CCDC.
;
_cell_angle_alpha 90
_cell_angle_beta 90
_cell_angle_gamma 90
_cell_formula_units_Z 2
_cell_length_a 7.4129(3)
_cell_length_b 22.8345(9)
_cell_length_c 26.8477(10)
_cell_measurement_reflns_used 7498
_cell_measurement_temperature 100(2)
_cell_measurement_theta_max 73.1340
_cell_measurement_theta_min 2.4620
_cell_volume 4544.5(3)
_computing_cell_refinement 'CrysAlisPro 1.171.39.46e (Rigaku OD, 2018)'
_computing_data_collection 'CrysAlisPro 1.171.39.46e (Rigaku OD, 2018)'
_computing_data_reduction 'CrysAlisPro 1.171.39.46e (Rigaku OD, 2018)'
_computing_structure_refinement 'SHELXL-2018/3 (Sheldrick, 2018)'
_diffrn_ambient_temperature 100(2)
_diffrn_measured_fraction_theta_full 0.997
_diffrn_measured_fraction_theta_max 0.974
_diffrn_measurement_device_type 'SuperNova, Dual, Cu at home/near, Atlas'
_diffrn_measurement_method '\w scans'
_diffrn_radiation_type CuK\a
_diffrn_radiation_wavelength 1.54178
_diffrn_reflns_av_R_equivalents 0.0477
_diffrn_reflns_av_unetI/netI 0.0344
_diffrn_reflns_Laue_measured_fraction_full 0.997
_diffrn_reflns_Laue_measured_fraction_max 0.974
_diffrn_reflns_limit_h_max 8
_diffrn_reflns_limit_h_min -8
_diffrn_reflns_limit_k_max 25
_diffrn_reflns_limit_k_min -27
_diffrn_reflns_limit_l_max 32
_diffrn_reflns_limit_l_min -29
_diffrn_reflns_number 22707
_diffrn_reflns_point_group_measured_fraction_full 0.997
_diffrn_reflns_point_group_measured_fraction_max 0.974
_diffrn_reflns_theta_full 67.679
_diffrn_reflns_theta_max 73.445
_diffrn_reflns_theta_min 3.872
_diffrn_source 'micro-focus sealed X-ray tube'
_exptl_absorpt_coefficient_mu 15.658
_exptl_absorpt_correction_T_max 1.00000
_exptl_absorpt_correction_T_min 0.20516
_exptl_absorpt_correction_type multi-scan
_exptl_absorpt_process_details
;
CrysAlisPro 1.171.39.46e (Rigaku Oxford Diffraction, 2018)
Empirical absorption correction using spherical harmonics,
 implemented in SCALE3 ABSPACK scaling algorithm.
;
_exptl_crystal_colour yellow
_exptl_crystal_density_diffrn 1.901
_exptl_crystal_description flake
_exptl_crystal_F_000 2512
_exptl_crystal_size_max 0.200
_exptl_crystal_size_mid 0.050
_exptl_crystal_size_min 0.050
_refine_diff_density_max 1.428
_refine_diff_density_min -1.247
_refine_diff_density_rms 0.158
_refine_ls_extinction_method none
_refine_ls_goodness_of_fit_ref 1.046
_refine_ls_hydrogen_treatment constr
_refine_ls_matrix_type full
_refine_ls_number_parameters 340
_refine_ls_number_reflns 4569
_refine_ls_number_restraints 49
_refine_ls_restrained_S_all 1.063
_refine_ls_R_factor_all 0.0560
_refine_ls_R_factor_gt 0.0437
_refine_ls_shift/su_max 0.001
_refine_ls_shift/su_mean 0.000
_refine_ls_structure_factor_coef Fsqd
_refine_ls_weighting_details 'w=1/[\s^2^(Fo^2^)+(0.0667P)^2^+20.0486P] where P=(Fo^2^+2Fc^2^)/3'
_refine_ls_weighting_scheme calc
_refine_ls_wR_factor_gt 0.1139
_refine_ls_wR_factor_ref 0.1240
_reflns_Friedel_coverage 0.000
_reflns_number_gt 3846
_reflns_number_total 4569
_reflns_threshold_expression 'I > 2\s(I)'
_cod_data_source_file d3dt03363e2.cif
_cod_data_source_block X_SQ
_cod_depositor_comments 'Adding full bibliography for 7714597--7714598.cif.'
_cod_database_code 7714597
_shelx_shelxl_version_number 2018/3
_shelx_space_group_comment
;
The symmetry employed for this shelxl refinement is uniquely defined
by the following loop, which should always be used as a source of
symmetry information in preference to the above space-group names.
They are only intended as comments.
;
_shelx_estimated_absorpt_t_min 0.146
_shelx_estimated_absorpt_t_max 0.508

loop_
_space_group_symop_operation_xyz
'x, y, z'
'-x, -y, z'
'-x+1/2, y+1/2, -z+1/2'
'x+1/2, -y+1/2, -z+1/2'
'-x, -y, -z'
'x, y, -z'
'x-1/2, -y-1/2, z-1/2'
'-x-1/2, y-1/2, z-1/2'

loop_
_atom_site_label
_atom_site_type_symbol
_atom_site_fract_x
_atom_site_fract_y
_atom_site_fract_z
_atom_site_U_iso_or_equiv
_atom_site_adp_type
_atom_site_occupancy
_atom_site_site_symmetry_order
_atom_site_calc_flag
_atom_site_refinement_flags_posn
_atom_site_refinement_flags_adp
_atom_site_refinement_flags_occupancy
_atom_site_disorder_assembly
_atom_site_disorder_group
Sr1 Sr 0.75046(6) 0.02416(2) 0.23138(2) 0.02234(15) Uani 1 1 d . . . . .
Cu1 Cu 0.01241(12) 0.23293(4) 0.45101(3) 0.0254(2) Uani 1 1 d . . . . .
I1 I -0.19501(7) 0.15836(2) 0.500000 0.02469(15) Uani 1 2 d S T P . .
I2 I 0.23985(9) 0.30060(3) 0.5051(3) 0.0211(8) Uani 0.5 1 d . . P . .
O1 O 0.6690(7) 0.0999(3) 0.3002(3) 0.077(2) Uani 1 1 d . . . . .
O2 O 0.4283(6) 0.0610(2) 0.26622(17) 0.0329(10) Uani 1 1 d . . . . .
O3 O 1.0693(6) 0.0601(2) 0.2000(2) 0.0486(15) Uani 1 1 d D . . . .
O4 O 0.8298(9) 0.1069(3) 0.1734(3) 0.0339(14) Uani 0.575(8) 1 d D . P A 1
O4B O 0.8906(13) 0.1343(4) 0.2050(4) 0.0339(14) Uani 0.425(8) 1 d D . P A 2
N1 N 0.1659(7) 0.1849(2) 0.40258(18) 0.0252(10) Uani 1 1 d . . . . .
N2 N 1.3526(7) 0.2124(2) 0.08996(18) 0.0266(11) Uani 1 1 d . . . . .
C1 C 0.5032(9) 0.0931(3) 0.2973(3) 0.0337(15) Uani 1 1 d . . . . .
C2 C 0.3837(9) 0.1262(3) 0.3342(2) 0.0299(13) Uani 1 1 d . . . . .
C3 C 0.4560(10) 0.1489(4) 0.3771(3) 0.052(2) Uani 1 1 d . . . . .
H3A H 0.581181 0.145071 0.383933 0.062 Uiso 1 1 calc R U . . .
C4 C 0.3431(9) 0.1776(3) 0.4104(3) 0.0420(18) Uani 1 1 d . . . . .
H4A H 0.393991 0.192872 0.440133 0.050 Uiso 1 1 calc R U . . .
C5 C 0.0993(9) 0.1612(3) 0.3609(3) 0.0388(16) Uani 1 1 d . . . . .
H5A H -0.026641 0.164466 0.354965 0.047 Uiso 1 1 calc R U . . .
C6 C 0.2030(9) 0.1325(3) 0.3260(3) 0.0351(15) Uani 1 1 d . . . . .
H6A H 0.149441 0.117232 0.296533 0.042 Uiso 1 1 calc R U . . .
C7 C 1.0071(10) 0.1036(3) 0.1806(2) 0.0397(17) Uani 1 1 d D . . . .
C8 C 1.1306(9) 0.1416(3) 0.1490(2) 0.0324(14) Uani 1 1 d . . . . .
C9 C 1.0629(12) 0.1750(4) 0.1114(4) 0.070(3) Uani 1 1 d . U . . .
H9A H 0.937265 0.174323 0.104389 0.084 Uiso 1 1 calc R U . . .
C10 C 1.1775(10) 0.2103(4) 0.0831(3) 0.055(2) Uani 1 1 d . . . . .
H10A H 1.126260 0.234005 0.057652 0.067 Uiso 1 1 calc R U . . .
C11 C 1.4175(11) 0.1779(4) 0.1258(4) 0.066(3) Uani 1 1 d . . . . .
H11A H 1.543993 0.177834 0.131386 0.080 Uiso 1 1 calc R U . . .
C12 C 1.3119(12) 0.1424(4) 0.1551(3) 0.060(3) Uani 1 1 d . . . . .
H12A H 1.366292 0.118271 0.179719 0.072 Uiso 1 1 calc R U . . .
O5 O 0.6975(12) 0.0470(5) 0.1304(4) 0.040(2) Uani 0.5 1 d . . P A .
O6 O 0.500000 0.000000 0.1694(2) 0.0293(13) Uani 1 2 d S T P A .
N3 N 0.2240(12) 0.0217(4) 0.000000 0.040(2) Uani 1 2 d S T P . .
C13 C 0.5416(15) 0.0245(5) 0.1303(4) 0.025(2) Uani 0.5 1 d . . P . .
C14 C 0.4299(15) 0.0231(5) 0.0846(4) 0.021(2) Uani 0.5 1 d . . P A .
C15 C 0.4504(17) 0.0671(5) 0.0477(4) 0.025(2) Uani 0.5 1 d . . P . .
H15A H 0.533746 0.098448 0.053814 0.030 Uiso 0.5 1 d R U P A .
C16 C 0.3439(15) 0.0649(5) 0.000000 0.047(3) Uani 1 2 d S T P A .
H16A H 0.361345 0.091912 -0.026970 0.057 Uiso 0.5 1 d R U P . .
C17 C 0.210(2) -0.0199(6) 0.0320(5) 0.036(3) Uani 0.5 1 d . . P A .
H17A H 0.131622 -0.052159 0.024401 0.043 Uiso 0.5 1 d R U P . .
C18 C 0.3068(19) -0.0203(5) 0.0764(5) 0.030(3) Uani 0.5 1 d . . P . .
H18A H 0.288363 -0.050113 0.101100 0.036 Uiso 0.5 1 d R U P A .
K1 K 1.000000 0.000000 0.08817(17) 0.0569(14) Uani 0.5 2 d S T P A .
O7 O 1.000000 0.000000 0.2999(2) 0.0295(13) Uani 1 2 d S T P A .
N4 N 1.000000 0.000000 0.3860(5) 0.114(5) Uani 1 2 d DS TU P A .
C19 C 1.053(2) -0.0010(13) 0.3371(5) 0.076(7) Uani 0.5 1 d D . P . .
H19A H 1.182135 -0.003115 0.335327 0.091 Uiso 0.5 1 d R U P A .
C20 C 0.8076(14) 0.0106(12) 0.3833(10) 0.103(8) Uani 0.5 1 d D U P . .
H20A H 0.764879 -0.004016 0.351931 0.155 Uiso 0.5 1 d R U P A .
H20B H 0.740439 -0.007176 0.409861 0.155 Uiso 0.5 1 d R U P . .
H20C H 0.791869 0.052334 0.384451 0.155 Uiso 0.5 1 d R U P . .
C21 C 1.050(3) 0.0226(9) 0.4337(6) 0.077(6) Uani 0.5 1 d D U P . .
H21A H 1.174915 0.015163 0.440396 0.115 Uiso 0.5 1 d R U P A .
H21B H 1.028585 0.064083 0.433606 0.115 Uiso 0.5 1 d R U P . .
H21C H 0.977155 0.004573 0.459026 0.115 Uiso 0.5 1 d R U P . .
N5 N 0.817(2) 0.2219(8) 0.2624(7) 0.025(4) Uani 0.25 1 d D U P . .
H5B H 0.813768 0.229486 0.295286 0.030 Uiso 0.25 1 d R U P . .
H5C H 0.835078 0.183076 0.259846 0.030 Uiso 0.25 1 d R U P . .
C22 C 0.976(3) 0.2471(12) 0.2436(11) 0.045(7) Uani 0.25 1 d D U P . .
H22A H 1.073855 0.231454 0.262886 0.068 Uiso 0.25 1 d R U P . .
H22D H 0.994815 0.238074 0.209016 0.068 Uiso 0.25 1 d R U P . .
H22B H 0.971505 0.288854 0.247786 0.068 Uiso 0.25 1 d R U P . .
C23 C 0.649(4) 0.2268(17) 0.2388(14) 0.072(11) Uani 0.25 1 d D U P . .
H23D H 0.570686 0.202416 0.258328 0.108 Uiso 0.25 1 d R U P . .
H23A H 0.615057 0.267096 0.243048 0.108 Uiso 0.25 1 d R U P . .
H23B H 0.638367 0.216326 0.204288 0.108 Uiso 0.25 1 d R U P . .

loop_
_atom_site_aniso_label
_atom_site_aniso_U_11
_atom_site_aniso_U_22
_atom_site_aniso_U_33
_atom_site_aniso_U_23
_atom_site_aniso_U_13
_atom_site_aniso_U_12
Sr1 0.0105(3) 0.0335(3) 0.0230(3) -0.0092(2) -0.00157(19) 0.00204(19)
Cu1 0.0217(5) 0.0260(4) 0.0285(5) -0.0023(3) 0.0057(4) 0.0050(3)
I1 0.0229(3) 0.0265(3) 0.0246(3) 0.000 0.000 -0.0025(2)
I2 0.0213(3) 0.0233(3) 0.019(3) -0.0015(4) 0.0046(6) -0.00146(19)
O1 0.021(3) 0.123(6) 0.087(5) -0.075(4) 0.016(3) -0.013(3)
O2 0.023(2) 0.041(2) 0.035(2) -0.0165(19) -0.0023(19) 0.0082(19)
O3 0.019(2) 0.037(3) 0.090(4) 0.034(3) -0.014(3) -0.008(2)
O4 0.029(4) 0.035(4) 0.038(4) 0.008(3) 0.010(3) -0.003(3)
O4B 0.029(4) 0.035(4) 0.038(4) 0.008(3) 0.010(3) -0.003(3)
N1 0.021(3) 0.028(2) 0.027(2) -0.003(2) 0.002(2) 0.006(2)
N2 0.023(3) 0.029(3) 0.028(3) 0.002(2) -0.005(2) -0.004(2)
C1 0.026(3) 0.041(4) 0.034(3) -0.012(3) 0.006(3) 0.002(3)
C2 0.025(3) 0.035(3) 0.030(3) -0.010(3) 0.005(3) 0.000(3)
C3 0.023(4) 0.083(6) 0.049(4) -0.036(4) -0.005(3) 0.011(4)
C4 0.027(4) 0.062(5) 0.037(4) -0.022(3) -0.001(3) 0.013(3)
C5 0.021(3) 0.049(4) 0.047(4) -0.020(3) -0.002(3) 0.005(3)
C6 0.027(3) 0.043(4) 0.035(3) -0.015(3) -0.005(3) 0.003(3)
C7 0.047(4) 0.042(4) 0.029(3) 0.016(3) 0.012(3) 0.015(3)
C8 0.035(4) 0.037(3) 0.025(3) 0.007(3) 0.002(3) 0.008(3)
C9 0.035(4) 0.095(6) 0.080(6) 0.061(5) 0.009(4) 0.015(4)
C10 0.026(4) 0.085(6) 0.056(5) 0.051(5) 0.000(4) 0.007(4)
C11 0.029(4) 0.060(5) 0.111(8) 0.054(5) -0.037(5) -0.026(4)
C12 0.051(5) 0.055(5) 0.076(6) 0.044(4) -0.042(5) -0.023(4)
O5 0.024(5) 0.060(6) 0.036(5) 0.010(5) -0.001(4) -0.016(4)
O6 0.037(4) 0.035(3) 0.016(3) 0.000 0.000 -0.003(3)
N3 0.046(5) 0.049(5) 0.025(4) 0.000 0.000 -0.002(4)
C13 0.013(6) 0.033(6) 0.028(6) -0.005(5) 0.004(5) -0.006(5)
C14 0.018(6) 0.031(6) 0.014(5) 0.003(4) 0.004(4) 0.001(5)
C15 0.033(7) 0.024(6) 0.017(5) 0.004(4) -0.002(5) -0.003(5)
C16 0.037(6) 0.057(7) 0.047(6) 0.000 0.000 -0.003(5)
C17 0.045(8) 0.044(8) 0.019(6) -0.002(5) -0.011(6) 0.000(6)
C18 0.039(7) 0.029(6) 0.022(6) 0.005(5) -0.004(6) -0.004(6)
K1 0.039(3) 0.101(4) 0.031(2) 0.000 0.000 -0.001(3)
O7 0.024(3) 0.037(3) 0.027(3) 0.000 0.000 0.006(3)
N4 0.144(10) 0.105(8) 0.093(8) 0.000 0.000 0.017(8)
C19 0.043(13) 0.136(18) 0.049(10) -0.016(13) -0.036(8) 0.020(16)
C20 0.127(12) 0.110(11) 0.074(10) -0.008(8) -0.003(9) -0.029(9)
C21 0.084(10) 0.092(10) 0.055(8) 0.002(7) -0.012(7) -0.016(8)
N5 0.030(6) 0.016(5) 0.029(6) -0.015(4) 0.003(4) 0.004(4)
C22 0.051(8) 0.044(8) 0.041(8) 0.002(5) 0.001(5) 0.006(5)
C23 0.076(12) 0.067(12) 0.072(12) 0.007(5) 0.000(5) -0.002(5)

loop_
_atom_type_symbol
_atom_type_description
_atom_type_scat_dispersion_real
_atom_type_scat_dispersion_imag
_atom_type_scat_source
C C 0.0181 0.0091 'International Tables Vol C Tables 4.2.6.8 and 6.1.1.4'
H H 0.0000 0.0000 'International Tables Vol C Tables 4.2.6.8 and 6.1.1.4'
N N 0.0311 0.0180 'International Tables Vol C Tables 4.2.6.8 and 6.1.1.4'
O O 0.0492 0.0322 'International Tables Vol C Tables 4.2.6.8 and 6.1.1.4'
K K 0.3868 1.0657 'International Tables Vol C Tables 4.2.6.8 and 6.1.1.4'
Cu Cu -1.9646 0.5888 'International Tables Vol C Tables 4.2.6.8 and 6.1.1.4'
I I -0.3257 6.8362 'International Tables Vol C Tables 4.2.6.8 and 6.1.1.4'
Sr Sr -0.3528 1.8200 'International Tables Vol C Tables 4.2.6.8 and 6.1.1.4'

loop_
_geom_angle_atom_site_label_1
_geom_angle_atom_site_label_2
_geom_angle_atom_site_label_3
_geom_angle
_geom_angle_site_symmetry_1
_geom_angle_site_symmetry_3
_geom_angle_publ_flag
O3 Sr1 O4 104.2(2) 2_755 . ?
O3 Sr1 O2 79.19(16) 2_755 2_655 ?
O4 Sr1 O2 158.0(2) . 2_655 ?
O3 Sr1 O6 90.16(13) 2_755 . ?
O4 Sr1 O6 85.95(19) . . ?
O2 Sr1 O6 72.19(13) 2_655 . ?
O3 Sr1 O1 151.5(2) 2_755 . ?
O4 Sr1 O1 89.7(3) . . ?
O2 Sr1 O1 97.3(2) 2_655 . ?
O6 Sr1 O1 115.95(15) . . ?
O3 Sr1 O3 69.63(19) 2_755 . ?
O4 Sr1 O3 50.21(18) . . ?
O2 Sr1 O3 145.62(14) 2_655 . ?
O6 Sr1 O3 120.68(16) . . ?
O1 Sr1 O3 103.18(19) . . ?
O3 Sr1 O7 72.62(15) 2_755 . ?
O4 Sr1 O7 114.82(17) . . ?
O2 Sr1 O7 87.09(11) 2_655 . ?
O6 Sr1 O7 155.40(4) . . ?
O1 Sr1 O7 78.95(18) . . ?
O3 Sr1 O7 70.35(14) . . ?
O3 Sr1 O2 146.40(14) 2_755 . ?
O4 Sr1 O2 100.79(19) . . ?
O2 Sr1 O2 69.39(17) 2_655 . ?
O6 Sr1 O2 69.49(12) . . ?
O1 Sr1 O2 48.81(14) . . ?
O3 Sr1 O2 143.69(15) . . ?
O7 Sr1 O2 116.04(14) . . ?
O3 Sr1 O5 83.8(3) 2_755 . ?
O4 Sr1 O5 44.9(3) . . ?
O2 Sr1 O5 115.4(2) 2_655 . ?
O6 Sr1 O5 45.9(2) . . ?
O1 Sr1 O5 122.2(3) . . ?
O3 Sr1 O5 76.0(2) . . ?
O7 Sr1 O5 143.8(2) . . ?
O2 Sr1 O5 98.9(2) . . ?
O3 Sr1 O4B 114.1(2) 2_755 . ?
O2 Sr1 O4B 166.72(19) 2_655 . ?
O6 Sr1 O4B 107.3(2) . . ?
O1 Sr1 O4B 70.8(3) . . ?
O3 Sr1 O4B 46.41(19) . . ?
O7 Sr1 O4B 95.9(2) . . ?
O2 Sr1 O4B 97.80(19) . . ?
O5 Sr1 O4B 68.9(3) . . ?
O3 Sr1 C7 88.42(18) 2_755 . ?
O4 Sr1 C7 26.57(19) . . ?
O2 Sr1 C7 167.59(17) 2_655 . ?
O6 Sr1 C7 107.43(16) . . ?
O1 Sr1 C7 94.0(2) . . ?
O3 Sr1 C7 24.12(16) . . ?
O7 Sr1 C7 89.93(15) . . ?
O2 Sr1 C7 122.51(17) . . ?
O5 Sr1 C7 61.8(2) . . ?
O4B Sr1 C7 25.68(19) . . ?
O3 Sr1 C1 159.2(2) 2_755 . ?
O4 Sr1 C1 96.5(2) . . ?
O2 Sr1 C1 82.26(17) 2_655 . ?
O6 Sr1 C1 93.06(15) . . ?
O1 Sr1 C1 24.34(17) . . ?
O3 Sr1 C1 124.95(18) . . ?
O7 Sr1 C1 97.22(16) . . ?
O2 Sr1 C1 24.49(15) . . ?
O5 Sr1 C1 112.9(3) . . ?
O4B Sr1 C1 84.5(2) . . ?
C7 Sr1 C1 110.08(19) . . ?
N2 Cu1 N1 108.0(2) 4_355 . ?
N2 Cu1 I2 105.05(17) 4_355 6_556 ?
N1 Cu1 I2 104.39(17) . 6_556 ?
N2 Cu1 Cu1 122.58(14) 4_355 6_556 ?
N1 Cu1 Cu1 129.43(14) . 6_556 ?
I2 Cu1 Cu1 62.74(15) 6_556 6_556 ?
N2 Cu1 I1 108.92(15) 4_355 . ?
N1 Cu1 I1 107.09(15) . . ?
I2 Cu1 I1 122.68(15) 6_556 . ?
Cu1 Cu1 I1 60.17(2) 6_556 . ?
N2 Cu1 I2 107.52(16) 4_355 . ?
N1 Cu1 I2 107.48(17) . . ?
I2 Cu1 I2 5.2(3) 6_556 . ?
Cu1 Cu1 I2 57.58(13) 6_556 . ?
I1 Cu1 I2 117.54(13) . . ?
Cu1 I1 Cu1 59.65(4) . 6_556 ?
I2 I2 Cu1 117.26(15) 6_556 6_556 ?
I2 I2 Cu1 57.58(14) 6_556 . ?
Cu1 I2 Cu1 59.68(4) 6_556 . ?
C1 O1 Sr1 95.9(4) . . ?
C1 O2 Sr1 159.4(5) . 2_655 ?
C1 O2 Sr1 91.2(4) . . ?
Sr1 O2 Sr1 95.51(13) 2_655 . ?
C7 O3 Sr1 169.3(5) . 2_755 ?
C7 O3 Sr1 93.0(4) . . ?
Sr1 O3 Sr1 97.59(15) 2_755 . ?
C7 O3 K1 83.8(4) . . ?
Sr1 O3 K1 93.96(18) 2_755 . ?
Sr1 O3 K1 91.23(14) . . ?
C7 O4 Sr1 95.6(5) . . ?
C7 O4B Sr1 83.7(5) . . ?
C5 N1 C4 116.3(5) . . ?
C5 N1 Cu1 122.9(4) . . ?
C4 N1 Cu1 120.8(4) . . ?
C10 N2 C11 115.9(6) . . ?
C10 N2 Cu1 121.3(4) . 4_655 ?
C11 N2 Cu1 122.7(5) . 4_655 ?
O1 C1 O2 124.0(6) . . ?
O1 C1 C2 118.1(6) . . ?
O2 C1 C2 117.9(6) . . ?
O1 C1 Sr1 59.8(4) . . ?
O2 C1 Sr1 64.3(3) . . ?
C2 C1 Sr1 175.7(5) . . ?
C6 C2 C3 118.7(6) . . ?
C6 C2 C1 121.0(6) . . ?
C3 C2 C1 120.3(6) . . ?
C2 C3 C4 118.9(7) . . ?
C2 C3 H3A 120.6 . . ?
C4 C3 H3A 120.6 . . ?
N1 C4 C3 123.3(6) . . ?
N1 C4 H4A 118.4 . . ?
C3 C4 H4A 118.4 . . ?
N1 C5 C6 123.8(6) . . ?
N1 C5 H5A 118.1 . . ?
C6 C5 H5A 118.1 . . ?
C2 C6 C5 119.1(6) . . ?
C2 C6 H6A 120.5 . . ?
C5 C6 H6A 120.5 . . ?
O3 C7 O4B 118.7(7) . . ?
O3 C7 O4 119.0(7) . . ?
O3 C7 C8 118.6(6) . . ?
O4B C7 C8 112.0(7) . . ?
O4 C7 C8 118.8(6) . . ?
O3 C7 Sr1 62.9(4) . . ?
O4B C7 Sr1 70.7(5) . . ?
O4 C7 Sr1 57.8(4) . . ?
C8 C7 Sr1 173.5(5) . . ?
O3 C7 K1 75.6(4) . . ?
O4B C7 K1 137.0(7) . . ?
O4 C7 K1 85.4(5) . . ?
C8 C7 K1 90.0(4) . . ?
Sr1 C7 K1 84.32(18) . . ?
C12 C8 C9 116.7(7) . . ?
C12 C8 C7 122.5(6) . . ?
C9 C8 C7 120.8(7) . . ?
C8 C9 C10 120.2(8) . . ?
C8 C9 H9A 119.9 . . ?
C10 C9 H9A 119.9 . . ?
N2 C10 C9 123.1(6) . . ?
N2 C10 H10A 118.5 . . ?
C9 C10 H10A 118.5 . . ?
N2 C11 C12 123.8(7) . . ?
N2 C11 H11A 118.1 . . ?
C12 C11 H11A 118.1 . . ?
C8 C12 C11 120.2(6) . . ?
C8 C12 H12A 119.9 . . ?
C11 C12 H12A 119.9 . . ?
C13 O5 C18 79.7(9) . 2_655 ?
C13 O5 K1 126.1(9) . . ?
C18 O5 K1 58.8(6) 2_655 . ?
C13 O5 Sr1 93.2(7) . . ?
C18 O5 Sr1 145.7(8) 2_655 . ?
K1 O5 Sr1 102.4(3) . . ?
C13 O5 H18A 98.8(14) . 2_655 ?
C18 O5 H18A 29.2(7) 2_655 2_655 ?
K1 O5 H18A 61.1(12) . 2_655 ?
Sr1 O5 H18A 163.3(14) . 2_655 ?
C13 O6 C13 62.6(11) 2_655 . ?
C13 O6 Sr1 146.9(6) 2_655 . ?
C13 O6 Sr1 106.0(5) . . ?
C13 O6 Sr1 106.0(5) 2_655 2_655 ?
C13 O6 Sr1 146.9(6) . 2_655 ?
Sr1 O6 Sr1 98.69(19) . 2_655 ?
C17 N3 C17 84.0(13) . 6 ?
C17 N3 C16 127.1(8) . . ?
C17 N3 C16 127.1(8) 6 . ?
C17 N3 K1 111.7(8) . 5_655 ?
C17 N3 K1 44.7(7) 6 5_655 ?
C16 N3 K1 120.3(3) . 5_655 ?
C17 N3 K1 44.7(7) . 1_455 ?
C17 N3 K1 111.7(8) 6 1_455 ?
C16 N3 K1 120.3(3) . 1_455 ?
K1 N3 K1 107.6(3) 5_655 1_455 ?
O6 C13 O5 114.3(11) . . ?
O6 C13 C13 58.7(6) . 2_655 ?
O5 C13 C13 142.9(17) . 2_655 ?
O6 C13 C14 123.9(10) . . ?
O5 C13 C14 121.4(11) . . ?
C13 C13 C14 73.2(7) 2_655 . ?
O6 C13 C14 111.5(9) . 2_655 ?
O5 C13 C14 98.8(10) . 2_655 ?
C13 C13 C14 59.0(7) 2_655 2_655 ?
C14 C13 C14 56.1(9) . 2_655 ?
O6 C13 C18 143.5(10) . 2_655 ?
O5 C13 C18 57.6(8) . 2_655 ?
C13 C13 C18 104.5(9) 2_655 2_655 ?
C14 C13 C18 71.8(8) . 2_655 ?
C14 C13 C18 45.7(6) 2_655 2_655 ?
O6 C13 Sr1 51.8(5) . . ?
O5 C13 Sr1 63.0(7) . . ?
C13 C13 Sr1 103.7(6) 2_655 . ?
C14 C13 Sr1 175.5(8) . . ?
C14 C13 Sr1 125.4(7) 2_655 . ?
C18 C13 Sr1 112.4(6) 2_655 . ?
C18 C14 C15 118.2(11) . . ?
C18 C14 C13 121.5(10) . . ?
C15 C14 C13 120.3(10) . . ?
C18 C14 C14 87.2(11) . 2_655 ?
C15 C14 C14 115.4(9) . 2_655 ?
C13 C14 C14 67.9(7) . 2_655 ?
C18 C14 C13 74.2(8) . 2_655 ?
C15 C14 C13 166.0(11) . 2_655 ?
C13 C14 C13 47.7(9) . 2_655 ?
C14 C14 C13 56.1(6) 2_655 2_655 ?
C18 C14 C18 128.5(9) . 2_655 ?
C15 C14 C18 80.7(8) . 2_655 ?
C13 C14 C18 62.5(7) . 2_655 ?
C14 C14 C18 44.0(7) 2_655 2_655 ?
C13 C14 C18 86.3(7) 2_655 2_655 ?
C18 C14 K1 39.4(7) . 1_455 ?
C15 C14 K1 104.0(8) . 1_455 ?
C13 C14 K1 122.0(7) . 1_455 ?
C14 C14 K1 125.1(10) 2_655 1_455 ?
C13 C14 K1 89.8(6) 2_655 1_455 ?
C18 C14 K1 167.8(7) 2_655 1_455 ?
C14 C15 C16 121.0(10) . . ?
C14 C15 H15A 118.5 . . ?
C16 C15 H15A 120.5 . . ?
C14 C15 H16A 134.1(13) . 6 ?
C16 C15 H16A 39.2(4) . 6 ?
H15A C15 H16A 95.4 . 6 ?
N3 C16 C15 112.1(7) . 6 ?
N3 C16 C15 112.1(7) . . ?
C15 C16 C15 116.6(12) 6 . ?
N3 C16 H16A 124.6 . . ?
C15 C16 H16A 42.8 6 . ?
C15 C16 H16A 123.4 . . ?
N3 C16 H16A 124.6(3) . 6 ?
C15 C16 H16A 123.4(6) 6 6 ?
C15 C16 H16A 42.8(6) . 6 ?
H16A C16 H16A 97.9 . 6 ?
N3 C17 C18 122.4(12) . . ?
N3 C17 C17 48.0(6) . 6 ?
C18 C17 C17 148.9(8) . 6 ?
N3 C17 K1 111.2(9) . 1_455 ?
C18 C17 K1 77.4(8) . 1_455 ?
C17 C17 K1 132.9(3) 6 1_455 ?
N3 C17 H17A 118.3 . . ?
C18 C17 H17A 119.3 . . ?
C17 C17 H17A 77.7 6 . ?
K1 C17 H17A 83.0 1_455 . ?
C14 C18 C17 118.5(12) . . ?
C14 C18 O5 98.4(9) . 2_655 ?
C17 C18 O5 141.4(12) . 2_655 ?
C14 C18 C13 60.1(7) . 2_655 ?
C17 C18 C13 172.8(12) . 2_655 ?
O5 C18 C13 42.7(6) 2_655 2_655 ?
C14 C18 C14 48.8(8) . 2_655 ?
C17 C18 C14 127.6(11) . 2_655 ?
O5 C18 C14 84.5(7) 2_655 2_655 ?
C13 C18 C14 45.7(6) 2_655 2_655 ?
C14 C18 K1 118.9(9) . 1_455 ?
C17 C18 K1 67.2(8) . 1_455 ?
O5 C18 K1 86.1(7) 2_655 1_455 ?
C13 C18 K1 119.9(7) 2_655 1_455 ?
C14 C18 K1 162.8(8) 2_655 1_455 ?
C14 C18 H18A 119.9 . . ?
C17 C18 H18A 121.6 . . ?
O5 C18 H18A 23.9 2_655 . ?
C13 C18 H18A 60.3 2_655 . ?
C14 C18 H18A 92.3 2_655 . ?
K1 C18 H18A 84.8 1_455 . ?
C17 K1 C17 94.1(7) 2_655 1_655 ?
C17 K1 C18 35.4(4) 2_655 2_655 ?
C17 K1 C18 129.1(5) 1_655 2_655 ?
C17 K1 C18 129.1(5) 2_655 1_655 ?
C17 K1 C18 35.4(4) 1_655 1_655 ?
C18 K1 C18 164.5(6) 2_655 1_655 ?
C17 K1 O5 68.0(4) 2_655 . ?
C17 K1 O5 160.1(4) 1_655 . ?
C18 K1 O5 35.1(3) 2_655 . ?
C18 K1 O5 158.5(4) 1_655 . ?
C17 K1 O5 160.1(4) 2_655 2_755 ?
C17 K1 O5 68.0(4) 1_655 2_755 ?
C18 K1 O5 158.5(4) 2_655 2_755 ?
C18 K1 O5 35.1(3) 1_655 2_755 ?
O5 K1 O5 130.9(4) . 2_755 ?
C17 K1 N3 24.1(4) 2_655 5_655 ?
C17 K1 N3 79.3(4) 1_655 5_655 ?
C18 K1 N3 51.3(3) 2_655 5_655 ?
C18 K1 N3 114.0(4) 1_655 5_655 ?
O5 K1 N3 86.4(3) . 5_655 ?
O5 K1 N3 137.1(3) 2_755 5_655 ?
C17 K1 N3 79.3(4) 2_655 1_655 ?
C17 K1 N3 24.1(4) 1_655 1_655 ?
C18 K1 N3 114.0(4) 2_655 1_655 ?
C18 K1 N3 51.3(3) 1_655 1_655 ?
O5 K1 N3 137.1(3) . 1_655 ?
O5 K1 N3 86.4(3) 2_755 1_655 ?
N3 K1 N3 72.4(3) 5_655 1_655 ?
C17 K1 C14 47.2(4) 2_655 2_655 ?
C17 K1 C14 129.7(4) 1_655 2_655 ?
C18 K1 C14 21.7(3) 2_655 2_655 ?
C18 K1 C14 157.1(4) 1_655 2_655 ?
O5 K1 C14 42.9(3) . 2_655 ?
O5 K1 C14 139.2(3) 2_755 2_655 ?
N3 K1 C14 52.4(2) 5_655 2_655 ?
N3 K1 C14 124.2(3) 1_655 2_655 ?
C17 K1 C14 129.7(4) 2_655 1_655 ?
C17 K1 C14 47.2(4) 1_655 1_655 ?
C18 K1 C14 157.1(4) 2_655 1_655 ?
C18 K1 C14 21.7(3) 1_655 1_655 ?
O5 K1 C14 139.2(3) . 1_655 ?
O5 K1 C14 42.9(3) 2_755 1_655 ?
N3 K1 C14 124.2(3) 5_655 1_655 ?
N3 K1 C14 52.4(2) 1_655 1_655 ?
C14 K1 C14 176.6(4) 2_655 1_655 ?
C17 K1 O3 126.0(4) 2_655 2_755 ?
C17 K1 O3 129.5(4) 1_655 2_755 ?
C18 K1 O3 93.1(3) 2_655 2_755 ?
C18 K1 O3 100.9(3) 1_655 2_755 ?
O5 K1 O3 70.3(2) . 2_755 ?
O5 K1 O3 65.9(2) 2_755 2_755 ?
N3 K1 O3 124.67(17) 5_655 2_755 ?
N3 K1 O3 151.82(18) 1_655 2_755 ?
C14 K1 O3 78.9(2) 2_655 2_755 ?
C14 K1 O3 104.2(2) 1_655 2_755 ?
C17 K1 O3 129.5(4) 2_655 . ?
C17 K1 O3 126.0(4) 1_655 . ?
C18 K1 O3 100.9(3) 2_655 . ?
C18 K1 O3 93.1(3) 1_655 . ?
O5 K1 O3 65.9(2) . . ?
O5 K1 O3 70.3(2) 2_755 . ?
N3 K1 O3 151.82(18) 5_655 . ?
N3 K1 O3 124.67(17) 1_655 . ?
C14 K1 O3 104.2(2) 2_655 . ?
C14 K1 O3 78.9(2) 1_655 . ?
O3 K1 O3 52.04(17) 2_755 . ?
C17 K1 H17A 84.1(7) 2_655 1_655 ?
C17 K1 H17A 24.44(15) 1_655 1_655 ?
C18 K1 H17A 114.4(5) 2_655 1_655 ?
C18 K1 H17A 52.1(5) 1_655 1_655 ?
O5 K1 H17A 149.3(4) . 1_655 ?
O5 K1 H17A 76.0(4) 2_755 1_655 ?
N3 K1 H17A 63.4(4) 5_655 1_655 ?
N3 K1 H17A 41.2(4) 1_655 1_655 ?
C14 K1 H17A 108.1(4) 2_655 1_655 ?
C14 K1 H17A 69.2(4) 1_655 1_655 ?
O3 K1 H17A 121.4(3) 2_755 1_655 ?
O3 K1 H17A 144.6(3) . 1_655 ?
C17 K1 H17A 24.44(15) 2_655 2_655 ?
C17 K1 H17A 84.1(7) 1_655 2_655 ?
C18 K1 H17A 52.1(5) 2_655 2_655 ?
C18 K1 H17A 114.4(5) 1_655 2_655 ?
O5 K1 H17A 76.0(4) . 2_655 ?
O5 K1 H17A 149.3(4) 2_755 2_655 ?
N3 K1 H17A 41.2(4) 5_655 2_655 ?
N3 K1 H17A 63.4(4) 1_655 2_655 ?
C14 K1 H17A 69.2(4) 2_655 2_655 ?
C14 K1 H17A 108.1(4) 1_655 2_655 ?
O3 K1 H17A 144.6(3) 2_755 2_655 ?
O3 K1 H17A 121.4(3) . 2_655 ?
H17A K1 H17A 83.9 1_655 2_655 ?
C17 K1 H18A 143.7(5) 2_655 1_655 ?
C17 K1 H18A 52.2(4) 1_655 1_655 ?
C18 K1 H18A 163.54(10) 2_655 1_655 ?
C18 K1 H18A 22.97(13) 1_655 1_655 ?
O5 K1 H18A 147.2(4) . 1_655 ?
O5 K1 H18A 16.6(3) 2_755 1_655 ?
N3 K1 H18A 122.0(4) 5_655 1_655 ?
N3 K1 H18A 72.5(3) 1_655 1_655 ?
C14 K1 H18A 142.0(3) 2_655 1_655 ?
C14 K1 H18A 38.7(3) 1_655 1_655 ?
O3 K1 H18A 79.3(3) 2_755 1_655 ?
O3 K1 H18A 86.0(3) . 1_655 ?
H17A K1 H18A 59.6 1_655 1_655 ?
H17A K1 H18A 135.8 2_655 1_655 ?
C17 K1 H18A 52.2(4) 2_655 2_655 ?
C17 K1 H18A 143.7(5) 1_655 2_655 ?
C18 K1 H18A 22.97(13) 2_655 2_655 ?
C18 K1 H18A 163.54(10) 1_655 2_655 ?
O5 K1 H18A 16.6(3) . 2_655 ?
O5 K1 H18A 147.2(4) 2_755 2_655 ?
N3 K1 H18A 72.5(3) 5_655 2_655 ?
N3 K1 H18A 122.0(4) 1_655 2_655 ?
C14 K1 H18A 38.7(3) 2_655 2_655 ?
C14 K1 H18A 142.0(3) 1_655 2_655 ?
O3 K1 H18A 86.0(3) 2_755 2_655 ?
O3 K1 H18A 79.3(3) . 2_655 ?
H17A K1 H18A 135.8 1_655 2_655 ?
H17A K1 H18A 59.6 2_655 2_655 ?
H18A K1 H18A 163.7 1_655 2_655 ?
C19 O7 C19 43.0(17) . 2_755 ?
C19 O7 Sr1 112.6(8) . 2_755 ?
C19 O7 Sr1 154.2(10) 2_755 2_755 ?
C19 O7 Sr1 154.2(10) . . ?
C19 O7 Sr1 112.6(8) 2_755 . ?
Sr1 O7 Sr1 92.74(19) 2_755 . ?
C19 N4 C19 33.3(13) . 2_755 ?
C19 N4 C21 157.8(16) . 2_755 ?
C19 N4 C21 142.2(13) 2_755 2_755 ?
C19 N4 C21 142.2(13) . . ?
C19 N4 C21 157.8(16) 2_755 . ?
C21 N4 C21 52.8(17) 2_755 . ?
C19 N4 C20 70.5(12) . 2_755 ?
C19 N4 C20 103.7(15) 2_755 2_755 ?
C21 N4 C20 103.9(16) 2_755 2_755 ?
C21 N4 C20 81.5(15) . 2_755 ?
C19 N4 C20 103.6(15) . . ?
C19 N4 C20 70.5(12) 2_755 . ?
C21 N4 C20 81.5(15) 2_755 . ?
C21 N4 C20 103.9(16) . . ?
C20 N4 C20 174(2) 2_755 . ?
C19 C19 O7 68.5(9) 2_755 . ?
C19 C19 N4 73.3(7) 2_755 . ?
O7 C19 N4 141.8(15) . . ?
C19 C19 C20 129.9(11) 2_755 2_755 ?
O7 C19 C20 160.6(16) . 2_755 ?
N4 C19 C20 56.9(7) . 2_755 ?
C19 C19 Sr1 117.4(8) 2_755 2_755 ?
O7 C19 Sr1 49.6(7) . 2_755 ?
N4 C19 Sr1 166.5(12) . 2_755 ?
C20 C19 Sr1 111.1(10) 2_755 2_755 ?
C19 C19 H19A 177.1 2_755 . ?
O7 C19 H19A 108.7 . . ?
N4 C19 H19A 109.5 . . ?
C20 C19 H19A 53.0 2_755 . ?
Sr1 C19 H19A 59.9 2_755 . ?
N4 C20 C19 52.5(7) . 2_755 ?
N4 C20 C21 48.8(8) . 2_755 ?
C19 C20 C21 97.9(10) 2_755 2_755 ?
N4 C20 H20A 108.1 . . ?
C19 C20 H20A 59.6 2_755 . ?
C21 C20 H20A 132.6 2_755 . ?
N4 C20 H20B 113.7 . . ?
C19 C20 H20B 146.9 2_755 . ?
C21 C20 H20B 65.5 2_755 . ?
H20A C20 H20B 109.5 . . ?
N4 C20 H20C 106.5 . . ?
C19 C20 H20C 103.6 2_755 . ?
C21 C20 H20C 116.5 2_755 . ?
H20A C20 H20C 109.5 . . ?
H20B C20 H20C 109.5 . . ?
C21 C21 N4 63.6(8) 2_755 . ?
C21 C21 C20 89.9(18) 2_755 2_755 ?
N4 C21 C20 49.7(8) . 2_755 ?
C21 C21 H21A 114.7 2_755 . ?
N4 C21 H21A 110.7 . . ?
C20 C21 H21A 61.3 2_755 . ?
C21 C21 H21B 135.0 2_755 . ?
N4 C21 H21B 108.2 . . ?
C20 C21 H21B 119.3 2_755 . ?
H21A C21 H21B 109.5 . . ?
C21 C21 H21C 47.6 2_755 . ?
N4 C21 H21C 109.6 . . ?
C20 C21 H21C 130.8 2_755 . ?
H21A C21 H21C 109.5 . . ?
H21B C21 H21C 109.5 . . ?
C21 C21 H21C 48.8(17) 2_755 2_755 ?
N4 C21 H21C 111(3) . 2_755 ?
C20 C21 H21C 112(3) 2_755 2_755 ?
H21A C21 H21C 87.3 . 2_755 ?
H21B C21 H21C 128.1 . 2_755 ?
H21C C21 H21C 24.1 . 2_755 ?
C23 N5 C22 123(2) . . ?
C23 N5 H5B 114.0 . . ?
C22 N5 H5B 107.2 . . ?
C23 N5 H5C 100.2 . . ?
C22 N5 H5C 104.4 . . ?
H5B N5 H5C 105.5 . . ?
N5 C22 C23 140(2) . 4 ?
N5 C22 H22A 106.6 . . ?
C23 C22 H22A 47.8 4 . ?
N5 C22 H22D 112.3 . . ?
C23 C22 H22D 105.7 4 . ?
H22A C22 H22D 109.5 . . ?
N5 C22 H22B 109.4 . . ?
C23 C22 H22B 66.2 4 . ?
H22A C22 H22B 109.5 . . ?
H22D C22 H22B 109.5 . . ?
N5 C23 C22 131(3) . 4_455 ?
N5 C23 H23D 104.0 . . ?
C22 C23 H23D 62.5 4_455 . ?
N5 C23 H23A 104.7 . . ?
C22 C23 H23A 49.8 4_455 . ?
H23D C23 H23A 109.5 . . ?
N5 C23 H23B 119.2 . . ?
C22 C23 H23B 109.7 4_455 . ?
H23D C23 H23B 109.5 . . ?
H23A C23 H23B 109.5 . . ?

loop_
_geom_bond_atom_site_label_1
_geom_bond_atom_site_label_2
_geom_bond_distance
_geom_bond_site_symmetry_2
_geom_bond_publ_flag
Sr1 O3 2.490(4) 2_755 ?
Sr1 O4 2.517(7) . ?
Sr1 O2 2.532(4) 2_655 ?
Sr1 O6 2.553(4) . ?
Sr1 O1 2.602(5) . ?
Sr1 O3 2.640(5) . ?
Sr1 O7 2.667(4) . ?
Sr1 O2 2.699(4) . ?
Sr1 O5 2.788(10) . ?
Sr1 O4B 2.811(10) . ?
Sr1 C7 2.961(7) . ?
Sr1 C1 2.995(6) . ?
Cu1 N2 2.043(5) 4_355 ?
Cu1 N1 2.047(5) . ?
Cu1 I2 2.573(4) 6_556 ?
Cu1 Cu1 2.6308(17) 6_556 ?
Cu1 I1 2.6446(10) . ?
Cu1 I2 2.709(4) . ?
I2 I2 0.274(15) 6_556 ?
O1 C1 1.241(8) . ?
O2 C1 1.242(8) . ?
O3 C7 1.211(8) . ?
O3 K1 3.341(7) . ?
O4 C7 1.331(9) . ?
O4B C7 1.291(10) . ?
N1 C5 1.338(8) . ?
N1 C4 1.340(9) . ?
N2 C10 1.312(9) . ?
N2 C11 1.333(9) . ?
C1 C2 1.530(8) . ?
C2 C6 1.365(9) . ?
C2 C3 1.372(9) . ?
C3 C4 1.388(9) . ?
C3 H3A 0.9500 . ?
C4 H4A 0.9500 . ?
C5 C6 1.379(9) . ?
C5 H5A 0.9500 . ?
C6 H6A 0.9500 . ?
C7 C8 1.521(9) . ?
C7 K1 3.428(8) . ?
C8 C12 1.353(11) . ?
C8 C9 1.362(9) . ?
C9 C10 1.396(10) . ?
C9 H9A 0.9500 . ?
C10 H10A 0.9500 . ?
C11 C12 1.374(11) . ?
C11 H11A 0.9500 . ?
C12 H12A 0.9500 . ?
O5 C13 1.265(14) . ?
O5 C18 1.574(15) 2_655 ?
O5 K1 2.733(11) . ?
O5 H18A 0.798(15) 2_655 ?
O6 C13 1.229(13) 2_655 ?
O6 C13 1.230(13) . ?
N3 C17 1.285(15) . ?
N3 C17 1.285(15) 6 ?
N3 C16 1.328(14) . ?
N3 K1 2.933(7) 5_655 ?
N3 K1 2.933(7) 1_455 ?
C13 C13 1.28(2) 2_655 ?
C13 C14 1.481(16) . ?
C13 C14 1.653(15) 2_655 ?
C13 C18 1.835(17) 2_655 ?
C14 C18 1.366(16) . ?
C14 C15 1.418(15) . ?
C14 C14 1.48(2) 2_655 ?
C14 C18 1.965(18) 2_655 ?
C14 K1 3.232(11) 1_455 ?
C15 C16 1.505(13) . ?
C15 H15A 0.9603 . ?
C15 H16A 1.033(15) 6 ?
C16 H16A 0.9599 . ?
C16 H16A 0.9599 6 ?
C17 C18 1.391(17) . ?
C17 C17 1.72(2) 6 ?
C17 K1 2.213(15) 1_455 ?
C17 H17A 0.9599 . ?
C18 K1 2.343(14) 1_455 ?
C18 H18A 0.9600 . ?
O7 C19 1.073(14) . ?
O7 C19 1.073(14) 2_755 ?
N4 C19 1.372(9) . ?
N4 C19 1.372(9) 2_755 ?
N4 C21 1.428(9) 2_755 ?
N4 C21 1.428(9) . ?
N4 C20 1.449(10) 2_755 ?
N4 C20 1.449(10) . ?
C19 C19 0.79(3) 2_755 ?
C19 C20 1.63(3) 2_755 ?
C19 H19A 0.9600 . ?
C20 C21 1.88(3) 2_755 ?
C20 H20A 0.9599 . ?
C20 H20B 0.9600 . ?
C20 H20C 0.9600 . ?
C21 C21 1.27(4) 2_755 ?
C21 H21A 0.9600 . ?
C21 H21B 0.9601 . ?
C21 H21C 0.9601 . ?
C21 H21C 0.94(3) 2_755 ?
N5 C23 1.402(10) . ?
N5 C22 1.408(10) . ?
N5 H5B 0.9000 . ?
N5 H5C 0.9000 . ?
C22 C23 1.49(4) 4 ?
C22 H22A 0.9600 . ?
C22 H22D 0.9601 . ?
C22 H22B 0.9600 . ?
C23 H23D 0.9600 . ?
C23 H23A 0.9599 . ?
C23 H23B 0.9599 . ?
